data_7712082
loop_
_publ_author_name
'Bykowski, Janelle'
'Sinclair, Jocelyn'
'Trach, Jonathan'
'Ferguson, Michael J.'
'Rivard, Eric'

_publ_section_title
;
 Molecular Sn(II) precursors for room temperature deposition of
 crystalline elemental tin.
;
_journal_issue 6
_journal_name_full 'Dalton transactions (Cambridge, England : 2003)'
_journal_page_first 1602
_journal_page_last 1607
_journal_paper_doi 10.1039/d2dt04028j
_journal_volume 52
_journal_year 2023
_chemical_formula_moiety 'C13 H26 N2 O2 Sn'
_chemical_formula_sum 'C13 H26 N2 O2 Sn'
_chemical_formula_weight 361.05
_chemical_properties_physical Air-sensitive
_space_group_crystal_system monoclinic
_space_group_IT_number 14
_space_group_name_Hall '-P 2yn'
_space_group_name_H-M_alt 'P 1 21/n 1'
_atom_sites_solution_hydrogens geom
_atom_sites_solution_primary dual
_audit_creation_method SHELXL-2018/3
_audit_update_record
;
2022-12-13 deposited with the CCDC.	2023-01-10 downloaded from the CCDC.
;
_cell_angle_alpha 90
_cell_angle_beta 107.603(4)
_cell_angle_gamma 90
_cell_formula_units_Z 4
_cell_length_a 12.568(3)
_cell_length_b 7.7753(19)
_cell_length_c 18.333(5)
_cell_measurement_reflns_used 2594
_cell_measurement_temperature 193(2)
_cell_measurement_theta_max 20.45
_cell_measurement_theta_min 2.33
_cell_volume 1707.6(7)
_computing_cell_refinement 'Bruker SAINT'
_computing_data_collection 'Bruker APEX2'
_computing_data_reduction 'Bruker SAINT'
_computing_molecular_graphics 'Bruker SHELXTL'
_computing_publication_material 'Bruker SHELXTL'
_computing_structure_refinement 'SHELXL-2018/3 (Sheldrick, 2018)'
_computing_structure_solution 'SHELXT-2014/5 (Sheldrick, 2015)'
_diffrn_ambient_temperature 193(2)
_diffrn_measured_fraction_theta_full 1.000
_diffrn_measured_fraction_theta_max 0.999
_diffrn_measurement_device_type 'Bruker APEX-II CCD'
_diffrn_measurement_method '\w scans'
_diffrn_radiation_type MoK\a
_diffrn_radiation_wavelength 0.71073
_diffrn_reflns_av_R_equivalents 0.0968
_diffrn_reflns_av_unetI/netI 0.0652
_diffrn_reflns_Laue_measured_fraction_full 1.000
_diffrn_reflns_Laue_measured_fraction_max 0.999
_diffrn_reflns_limit_h_max 15
_diffrn_reflns_limit_h_min -15
_diffrn_reflns_limit_k_max 9
_diffrn_reflns_limit_k_min -9
_diffrn_reflns_limit_l_max 22
_diffrn_reflns_limit_l_min -22
_diffrn_reflns_number 18947
_diffrn_reflns_point_group_measured_fraction_full 1.000
_diffrn_reflns_point_group_measured_fraction_max 0.999
_diffrn_reflns_theta_full 25.242
_diffrn_reflns_theta_max 25.748
_diffrn_reflns_theta_min 1.746
_diffrn_source 'Short anode X-ray tube fine focus 2kW'
_exptl_absorpt_coefficient_mu 1.494
_exptl_absorpt_correction_T_max 1.0000
_exptl_absorpt_correction_T_min 0.7591
_exptl_absorpt_correction_type numerical
_exptl_absorpt_process_details
; 
 SADABS 2016/2: Krause, L., Herbst-Irmer, R., Sheldrick G.M. & Stalke D., 
 J. Appl. Cryst. 48 (2015) 3-10 
;
_exptl_crystal_colour colourless
_exptl_crystal_density_diffrn 1.404
_exptl_crystal_description fragment
_exptl_crystal_F_000 736
_exptl_crystal_recrystallization_method 'Re-crystallisation from solvent: Hexamethyldisiloxane and hexanes'
_exptl_crystal_size_max 0.127
_exptl_crystal_size_mid 0.095
_exptl_crystal_size_min 0.047
_refine_diff_density_max 1.100
_refine_diff_density_min -0.448
_refine_diff_density_rms 0.111
_refine_ls_extinction_method none
_refine_ls_goodness_of_fit_ref 1.034
_refine_ls_hydrogen_treatment constr
_refine_ls_matrix_type full
_refine_ls_number_parameters 178
_refine_ls_number_reflns 3266
_refine_ls_number_restraints 15
_refine_ls_restrained_S_all 1.037
_refine_ls_R_factor_all 0.0731
_refine_ls_R_factor_gt 0.0419
_refine_ls_shift/su_max 0.001
_refine_ls_shift/su_mean 0.000
_refine_ls_structure_factor_coef Fsqd
_refine_ls_weighting_details 'w=1/[\s^2^(Fo^2^)+(0.0423P)^2^+0.0266P] where P=(Fo^2^+2Fc^2^)/3'
_refine_ls_weighting_scheme calc
_refine_ls_wR_factor_gt 0.0877
_refine_ls_wR_factor_ref 0.1015
_reflns_Friedel_coverage 0.000
_reflns_number_gt 2267
_reflns_number_total 3266
_reflns_threshold_expression 'I > 2\s(I)'
_cod_data_source_file d2dt04028j2.cif
_cod_data_source_block riv2276
_cod_depositor_comments 'Adding full bibliography for 7712080--7712083.cif.'
_cod_original_cell_volume 1707.7(7)
_cod_original_sg_symbol_H-M 'P 21/n'
_cod_database_code 7712082
_shelx_shelxl_version_number 2018/3
_shelx_space_group_comment
; 
The symmetry employed for this shelxl refinement is uniquely defined 
by the following loop, which should always be used as a source of 
symmetry information in preference to the above space-group names. 
They are only intended as comments. 
;
_shelx_estimated_absorpt_t_min 0.833
_shelx_estimated_absorpt_t_max 0.933

loop_
_space_group_symop_operation_xyz
'x, y, z'
'-x+1/2, y+1/2, -z+1/2'
'-x, -y, -z'
'x-1/2, -y-1/2, z-1/2'

loop_
_atom_site_label
_atom_site_type_symbol
_atom_site_fract_x
_atom_site_fract_y
_atom_site_fract_z
_atom_site_U_iso_or_equiv
_atom_site_adp_type
_atom_site_occupancy
_atom_site_site_symmetry_order
_atom_site_calc_flag
_atom_site_refinement_flags_posn
_atom_site_refinement_flags_adp
_atom_site_refinement_flags_occupancy
_atom_site_disorder_assembly
_atom_site_disorder_group
Sn1 Sn 0.43507(3) 0.45345(5) 0.62457(2) 0.03581(14) Uani 1 1 d . . . . .
O1 O 0.2712(3) 0.3993(5) 0.56995(19) 0.0405(9) Uani 1 1 d . . . . .
O2 O 0.4618(3) 0.2254(5) 0.6841(2) 0.0397(9) Uani 1 1 d . . . . .
N1 N 0.3019(4) 0.6186(6) 0.7453(3) 0.0399(11) Uani 1 1 d . . . . .
N2 N 0.4716(4) 0.5540(6) 0.8005(3) 0.0407(11) Uani 1 1 d . . . . .
C1 C 0.3925(4) 0.5488(7) 0.7319(3) 0.0347(12) Uani 1 1 d . . . . .
C2 C 0.3240(6) 0.6618(8) 0.8217(3) 0.0519(16) Uani 1 1 d . . . . .
H2 H 0.273143 0.709591 0.845370 0.062 Uiso 1 1 calc R U . . .
C3 C 0.4301(6) 0.6231(8) 0.8550(4) 0.0534(16) Uani 1 1 d . . . . .
H3 H 0.470292 0.640103 0.907452 0.064 Uiso 1 1 calc R U . . .
C4 C 0.1950(4) 0.6503(8) 0.6871(3) 0.0516(16) Uani 1 1 d . . . . .
H4A H 0.178829 0.555877 0.649906 0.062 Uiso 1 1 calc R U . . .
H4B H 0.198868 0.758761 0.660735 0.062 Uiso 1 1 calc R U . . .
H4C H 0.135720 0.657495 0.711458 0.062 Uiso 1 1 calc R U . . .
C5 C 0.5867(5) 0.4970(8) 0.8147(4) 0.0581(18) Uani 1 1 d . . . . .
H5A H 0.623231 0.568639 0.785327 0.070 Uiso 1 1 calc R U . . .
H5B H 0.587300 0.376692 0.798890 0.070 Uiso 1 1 calc R U . . .
H5C H 0.626843 0.507382 0.869377 0.070 Uiso 1 1 calc R U . . .
C6 C 0.2189(5) 0.4257(8) 0.4906(3) 0.0449(15) Uani 1 1 d . . . . .
C7 C 0.2867(5) 0.3453(9) 0.4426(3) 0.0571(17) Uani 1 1 d . . . . .
H7A H 0.248543 0.365642 0.388211 0.069 Uiso 1 1 calc R U . . .
H7B H 0.361065 0.397605 0.456593 0.069 Uiso 1 1 calc R U . . .
H7C H 0.293772 0.221280 0.452340 0.069 Uiso 1 1 calc R U . . .
C8 C 0.2022(6) 0.6163(9) 0.4730(4) 0.069(2) Uani 1 1 d . . . . .
H8A H 0.166030 0.632193 0.418001 0.082 Uiso 1 1 calc R U . . .
H8B H 0.154933 0.665287 0.501549 0.082 Uiso 1 1 calc R U . . .
H8C H 0.274755 0.674413 0.487993 0.082 Uiso 1 1 calc R U . . .
C9 C 0.1062(4) 0.3370(9) 0.4712(3) 0.0539(17) Uani 1 1 d . . . . .
H9A H 0.066830 0.351831 0.416605 0.065 Uiso 1 1 calc R U . . .
H9B H 0.117141 0.214071 0.482940 0.065 Uiso 1 1 calc R U . . .
H9C H 0.062016 0.387704 0.501503 0.065 Uiso 1 1 calc R U . . .
C10 C 0.5080(5) 0.0754(7) 0.6613(3) 0.0465(15) Uani 1 1 d D . . . .
C11A C 0.4138(10) -0.0280(13) 0.6080(7) 0.086(4) Uani 0.817(19) 1 d D . P A 1
H11A H 0.444229 -0.132157 0.591732 0.129 Uiso 0.817(19) 1 calc R U P A 1
H11B H 0.360151 -0.060203 0.634881 0.129 Uiso 0.817(19) 1 calc R U P A 1
H11C H 0.376167 0.041588 0.563059 0.129 Uiso 0.817(19) 1 calc R U P A 1
C12A C 0.5582(16) -0.0321(15) 0.7304(6) 0.098(6) Uani 0.817(19) 1 d D . P A 1
H12A H 0.590516 -0.136263 0.715696 0.147 Uiso 0.817(19) 1 calc R U P A 1
H12B H 0.616841 0.033484 0.767425 0.147 Uiso 0.817(19) 1 calc R U P A 1
H12C H 0.500319 -0.064146 0.753657 0.147 Uiso 0.817(19) 1 calc R U P A 1
C13A C 0.5902(11) 0.1205(13) 0.6177(9) 0.102(6) Uani 0.817(19) 1 d D . P A 1
H13A H 0.620465 0.014504 0.602812 0.152 Uiso 0.817(19) 1 calc R U P A 1
H13B H 0.551567 0.186311 0.571687 0.152 Uiso 0.817(19) 1 calc R U P A 1
H13C H 0.651294 0.189603 0.650424 0.152 Uiso 0.817(19) 1 calc R U P A 1
C11B C 0.455(3) 0.002(5) 0.5843(13) 0.041(11) Uiso 0.183(19) 1 d D . P A 2
H11D H 0.496462 -0.100129 0.577309 0.061 Uiso 0.183(19) 1 calc R U P A 2
H11E H 0.377753 -0.029421 0.579221 0.061 Uiso 0.183(19) 1 calc R U P A 2
H11F H 0.456135 0.088009 0.545311 0.061 Uiso 0.183(19) 1 calc R U P A 2
C12B C 0.510(5) -0.053(7) 0.723(3) 0.062(16) Uiso 0.183(19) 1 d D . P A 2
H12D H 0.540631 -0.162186 0.711976 0.092 Uiso 0.183(19) 1 calc R U P A 2
H12E H 0.555865 -0.009034 0.772595 0.092 Uiso 0.183(19) 1 calc R U P A 2
H12F H 0.433322 -0.071863 0.724877 0.092 Uiso 0.183(19) 1 calc R U P A 2
C13B C 0.6331(13) 0.110(4) 0.679(2) 0.035(10) Uiso 0.183(19) 1 d D . P A 2
H13D H 0.669016 0.009466 0.663846 0.052 Uiso 0.183(19) 1 calc R U P A 2
H13E H 0.644196 0.210573 0.649637 0.052 Uiso 0.183(19) 1 calc R U P A 2
H13F H 0.666180 0.131562 0.733506 0.052 Uiso 0.183(19) 1 calc R U P A 2

loop_
_atom_site_aniso_label
_atom_site_aniso_U_11
_atom_site_aniso_U_22
_atom_site_aniso_U_33
_atom_site_aniso_U_23
_atom_site_aniso_U_13
_atom_site_aniso_U_12
Sn1 0.0391(2) 0.0305(2) 0.0445(2) 0.0007(2) 0.02269(17) -0.0010(2)
O1 0.041(2) 0.049(2) 0.035(2) 0.0038(17) 0.0158(17) 0.0006(18)
O2 0.046(2) 0.031(2) 0.048(2) 0.0006(18) 0.0234(19) 0.0051(18)
N1 0.048(3) 0.027(2) 0.053(3) -0.001(2) 0.026(2) 0.002(2)
N2 0.045(3) 0.033(3) 0.048(3) -0.005(2) 0.021(2) -0.001(2)
C1 0.041(3) 0.025(3) 0.042(3) -0.005(3) 0.019(3) -0.002(3)
C2 0.073(5) 0.040(4) 0.055(4) -0.012(3) 0.038(4) -0.001(3)
C3 0.075(5) 0.042(4) 0.050(4) -0.013(3) 0.027(3) -0.010(4)
C4 0.047(4) 0.048(4) 0.068(4) -0.004(3) 0.030(3) 0.006(3)
C5 0.055(4) 0.059(5) 0.056(4) -0.002(3) 0.010(3) 0.010(3)
C6 0.041(3) 0.049(4) 0.047(3) 0.003(3) 0.018(3) -0.001(3)
C7 0.055(4) 0.079(5) 0.040(3) 0.000(3) 0.017(3) 0.003(4)
C8 0.085(5) 0.058(4) 0.058(4) 0.019(4) 0.014(4) 0.006(4)
C9 0.046(4) 0.070(5) 0.047(4) 0.003(3) 0.016(3) 0.002(3)
C10 0.050(4) 0.035(4) 0.056(4) -0.005(3) 0.020(3) 0.009(3)
C11A 0.105(9) 0.052(6) 0.085(8) -0.016(6) 0.006(7) 0.009(6)
C12A 0.154(17) 0.051(7) 0.065(7) 0.006(5) -0.002(8) 0.059(9)
C13A 0.125(10) 0.067(7) 0.155(15) -0.006(7) 0.105(11) 0.030(7)

loop_
_atom_type_symbol
_atom_type_description
_atom_type_scat_dispersion_real
_atom_type_scat_dispersion_imag
_atom_type_scat_source
C C 0.0033 0.0016 'International Tables Vol C Tables 4.2.6.8 and 6.1.1.4'
H H 0.0000 0.0000 'International Tables Vol C Tables 4.2.6.8 and 6.1.1.4'
N N 0.0061 0.0033 'International Tables Vol C Tables 4.2.6.8 and 6.1.1.4'
O O 0.0106 0.0060 'International Tables Vol C Tables 4.2.6.8 and 6.1.1.4'
Sn Sn -0.6537 1.4246 'International Tables Vol C Tables 4.2.6.8 and 6.1.1.4'

loop_
_geom_angle_atom_site_label_1
_geom_angle_atom_site_label_2
_geom_angle_atom_site_label_3
_geom_angle
_geom_angle_site_symmetry_1
_geom_angle_site_symmetry_3
_geom_angle_publ_flag
O1 Sn1 O2 93.51(14) . . ?
O1 Sn1 C1 91.42(16) . . ?
O2 Sn1 C1 82.39(16) . . ?
C6 O1 Sn1 123.9(3) . . ?
C10 O2 Sn1 124.6(3) . . ?
C1 N1 C2 111.1(5) . . ?
C1 N1 C4 125.0(5) . . ?
C2 N1 C4 123.8(5) . . ?
C1 N2 C3 110.9(5) . . ?
C1 N2 C5 124.7(5) . . ?
C3 N2 C5 124.4(5) . . ?
N2 C1 N1 104.0(4) . . ?
N2 C1 Sn1 120.6(4) . . ?
N1 C1 Sn1 135.2(4) . . ?
C3 C2 N1 106.1(5) . . ?
C2 C3 N2 107.8(5) . . ?
O1 C6 C9 106.5(4) . . ?
O1 C6 C8 110.5(5) . . ?
C9 C6 C8 109.6(5) . . ?
O1 C6 C7 111.4(5) . . ?
C9 C6 C7 108.8(5) . . ?
C8 C6 C7 110.0(5) . . ?
O2 C10 C11B 119.3(16) . . ?
O2 C10 C12A 108.4(7) . . ?
O2 C10 C12B 104(3) . . ?
C11B C10 C12B 111(3) . . ?
O2 C10 C11A 108.4(6) . . ?
C12A C10 C11A 107.3(8) . . ?
O2 C10 C13A 111.5(5) . . ?
C12A C10 C13A 113.3(9) . . ?
C11A C10 C13A 107.7(8) . . ?
O2 C10 C13B 106.3(13) . . ?
C11B C10 C13B 113.7(18) . . ?
C12B C10 C13B 100(2) . . ?

loop_
_geom_bond_atom_site_label_1
_geom_bond_atom_site_label_2
_geom_bond_distance
_geom_bond_site_symmetry_2
_geom_bond_publ_flag
Sn1 O1 2.043(4) . ?
Sn1 O2 2.056(4) . ?
Sn1 C1 2.312(5) . ?
O1 C6 1.419(6) . ?
O2 C10 1.421(6) . ?
N1 C1 1.349(6) . ?
N1 C2 1.383(7) . ?
N1 C4 1.463(7) . ?
N2 C1 1.347(7) . ?
N2 C3 1.370(7) . ?
N2 C5 1.459(7) . ?
C2 C3 1.323(8) . ?
C6 C9 1.517(8) . ?
C6 C8 1.518(8) . ?
C6 C7 1.530(8) . ?
C10 C11B 1.481(15) . ?
C10 C12A 1.489(9) . ?
C10 C12B 1.506(16) . ?
C10 C11A 1.518(9) . ?
C10 C13A 1.527(9) . ?
C10 C13B 1.530(15) . ?

loop_
_geom_torsion_atom_site_label_1
_geom_torsion_atom_site_label_2
_geom_torsion_atom_site_label_3
_geom_torsion_atom_site_label_4
_geom_torsion
_geom_torsion_site_symmetry_1
_geom_torsion_site_symmetry_2
_geom_torsion_site_symmetry_3
_geom_torsion_site_symmetry_4
_geom_torsion_publ_flag
C3 N2 C1 N1 0.9(6) . . . . ?
C5 N2 C1 N1 -178.0(5) . . . . ?
C3 N2 C1 Sn1 176.7(4) . . . . ?
C5 N2 C1 Sn1 -2.2(7) . . . . ?
C2 N1 C1 N2 -1.7(6) . . . . ?
C4 N1 C1 N2 176.5(5) . . . . ?
C2 N1 C1 Sn1 -176.6(4) . . . . ?
C4 N1 C1 Sn1 1.6(8) . . . . ?
C1 N1 C2 C3 1.9(7) . . . . ?
C4 N1 C2 C3 -176.3(5) . . . . ?
N1 C2 C3 N2 -1.3(7) . . . . ?
C1 N2 C3 C2 0.2(7) . . . . ?
C5 N2 C3 C2 179.2(5) . . . . ?
Sn1 O1 C6 C9 169.0(3) . . . . ?
Sn1 O1 C6 C8 -72.1(5) . . . . ?
Sn1 O1 C6 C7 50.5(6) . . . . ?
Sn1 O2 C10 C11B -55.4(19) . . . . ?
Sn1 O2 C10 C12A 156.3(8) . . . . ?
Sn1 O2 C10 C12B -180(2) . . . . ?
Sn1 O2 C10 C11A -87.5(8) . . . . ?
Sn1 O2 C10 C13A 30.9(9) . . . . ?
Sn1 O2 C10 C13B 74.8(15) . . . . ?
